data_1532264
loop_
_publ_author_name
'Weber, F.A.'
'Schleid, T.'

_publ_section_title
;
 Vier Oxidselenide des Praseodyms: Pr10 O Se14, Pr2 O Se2, Pr2 O2 Se und
 Pr4 O4 Se3
;
_journal_name_full 'Zeitschrift fuer Anorganische und Allgemeine Chemie'
_journal_page_first 1383
_journal_page_last 1388
_journal_volume 627
_journal_year 2001
_chemical_formula_sum 'O2 Pr2 Se'
_chemical_name_systematic 'Pr2 O2 Se'
_space_group_IT_number 164
_symmetry_space_group_name_Hall '-P 3 2"'
_symmetry_space_group_name_H-M 'P -3 m 1'
_cell_angle_alpha 90
_cell_angle_beta 90
_cell_angle_gamma 120
_cell_formula_units_Z 1
_cell_length_a 4.0112
_cell_length_b 4.0112
_cell_length_c 7.0551
_cell_volume 98.307
_citation_journal_id_ASTM ZAACAB
_cod_data_source_file Weber_ZAACAB_2001_9.cif
_cod_data_source_block O2Pr2Se1
_cod_original_cell_volume 98.30654
_cod_original_formula_sum 'O2 Pr2 Se1'
_cod_database_code 1532264

loop_
_symmetry_equiv_pos_as_xyz
x,y,z
-y,x-y,z
-x+y,-x,z
y,x,-z
-x,-x+y,-z
x-y,-y,-z
-x,-y,-z
y,-x+y,-z
x-y,x,-z
-y,-x,z
x,x-y,z
-x+y,y,z

loop_
_atom_site_label
_atom_site_type_symbol
_atom_site_fract_x
_atom_site_fract_y
_atom_site_fract_z
_atom_site_occupancy
_atom_site_U_iso_or_equiv
Se1 Se-2 0 0 0 1 0.0
Pr1 Pr+3 0.3333 0.6667 0.28799 1 0.0
O1 O-2 0.3333 0.6667 0.6253 1 0.0
